data_7716639
loop_
_publ_author_name
'Chen, Xin-Lian'
'Wu, Jie'
'Wang, Ji-Lei'
'Liu, Xiao-Mei'
'Mei, Hua'
'Xu, Yan'

_publ_section_title
;
 Dual-nodes bridged cobalt-modified Keggin-type polyoxometalate-based
 chains for highly efficient CO<sub>2</sub> photoconversion.
;
_journal_issue 31
_journal_name_full 'Dalton transactions (Cambridge, England : 2003)'
_journal_page_first 12943
_journal_page_last 12950
_journal_paper_doi 10.1039/d4dt01757a
_journal_volume 53
_journal_year 2024
_chemical_formula_sum 'C52 H48 Mn2 N12 O42 Si W12'
_chemical_formula_weight 3857.19
_space_group_crystal_system triclinic
_space_group_IT_number 2
_space_group_name_Hall '-P 1'
_space_group_name_H-M_alt 'P -1'
_atom_sites_solution_hydrogens geom
_audit_creation_method SHELXL-2018/3
_audit_update_record
;
2024-06-02 deposited with the CCDC.	2024-07-11 downloaded from the CCDC.
;
_cell_angle_alpha 101.321(8)
_cell_angle_beta 98.243(8)
_cell_angle_gamma 108.981(7)
_cell_formula_units_Z 1
_cell_length_a 11.974(8)
_cell_length_b 12.380(8)
_cell_length_c 14.074(9)
_cell_measurement_reflns_used 7957
_cell_measurement_temperature 296(2)
_cell_measurement_theta_max 27.1615
_cell_measurement_theta_min 2.521
_cell_volume 1886(2)
_computing_cell_refinement 'SAINT (Bruker, 2005)'
_computing_data_collection 'APEX2 (Bruker, 2005)'
_computing_data_reduction SAINT
_computing_molecular_graphics SHELXTL
_computing_publication_material SHELXTL
_computing_structure_refinement 'SHELXL-2018/3 (Sheldrick, 2018)'
_computing_structure_solution 'SHELXL-2018/3 (Sheldrick, 2018)'
_diffrn_ambient_temperature 296(2)
_diffrn_measured_fraction_theta_full 0.989
_diffrn_measured_fraction_theta_max 0.989
_diffrn_measurement_device_type 'Bruker Apex2 CCD'
_diffrn_measurement_method '\w scans'
_diffrn_radiation_type MoK\a
_diffrn_radiation_wavelength 0.71073
_diffrn_reflns_av_R_equivalents 0.0591
_diffrn_reflns_av_unetI/netI 0.0653
_diffrn_reflns_Laue_measured_fraction_full 0.989
_diffrn_reflns_Laue_measured_fraction_max 0.989
_diffrn_reflns_limit_h_max 14
_diffrn_reflns_limit_h_min -14
_diffrn_reflns_limit_k_max 14
_diffrn_reflns_limit_k_min -14
_diffrn_reflns_limit_l_max 14
_diffrn_reflns_limit_l_min -16
_diffrn_reflns_number 13505
_diffrn_reflns_point_group_measured_fraction_full 0.989
_diffrn_reflns_point_group_measured_fraction_max 0.989
_diffrn_reflns_theta_full 25.009
_diffrn_reflns_theta_max 25.009
_diffrn_reflns_theta_min 1.514
_exptl_absorpt_coefficient_mu 18.656
_exptl_absorpt_correction_T_max 0.536
_exptl_absorpt_correction_T_min 0.490
_exptl_absorpt_correction_type multi-scan
_exptl_absorpt_process_details '(SADABS; Sheldrick, 2003)'
_exptl_crystal_colour orange
_exptl_crystal_density_diffrn 3.397
_exptl_crystal_description block
_exptl_crystal_F_000 1732
_exptl_crystal_size_max 0.130
_exptl_crystal_size_mid 0.120
_exptl_crystal_size_min 0.110
_refine_diff_density_max 2.952
_refine_diff_density_min -2.101
_refine_diff_density_rms 0.394
_refine_ls_extinction_expression Fc^*^=kFc[1+0.001xFc^2^\l^3^/sin(2\q)]^-1/4^
_refine_ls_extinction_method 'SHELXL-2018/3 (Sheldrick 2018)'
_refine_ls_goodness_of_fit_ref 1.181
_refine_ls_hydrogen_treatment constr
_refine_ls_matrix_type full
_refine_ls_number_parameters 567
_refine_ls_number_reflns 6578
_refine_ls_number_restraints 222
_refine_ls_restrained_S_all 1.178
_refine_ls_R_factor_all 0.0687
_refine_ls_R_factor_gt 0.0648
_refine_ls_shift/su_max 0.007
_refine_ls_shift/su_mean 0.000
_refine_ls_structure_factor_coef Fsqd
_refine_ls_weighting_details 'w=1/[\s^2^(Fo^2^)+(0.0128P)^2^+143.2125P] where P=(Fo^2^+2Fc^2^)/3'
_refine_ls_weighting_scheme calc
_refine_ls_wR_factor_gt 0.1541
_refine_ls_wR_factor_ref 0.1559
_reflns_Friedel_coverage 0.000
_reflns_number_gt 6144
_reflns_number_total 6578
_reflns_threshold_expression 'I > 2\s(I)'
_cod_data_source_file d4dt01757a2.cif
_cod_data_source_block Mn
_cod_depositor_comments 'Adding full bibliography for 7716637--7716639.cif.'
_cod_database_code 7716639
_shelx_shelxl_version_number 2018/3
_shelx_space_group_comment
;
The symmetry employed for this shelxl refinement is uniquely defined
by the following loop, which should always be used as a source of
symmetry information in preference to the above space-group names.
They are only intended as comments.
;
_shelx_estimated_absorpt_t_min 0.195
_shelx_estimated_absorpt_t_max 0.233

loop_
_space_group_symop_operation_xyz
'x, y, z'
'-x, -y, -z'

loop_
_atom_site_label
_atom_site_type_symbol
_atom_site_fract_x
_atom_site_fract_y
_atom_site_fract_z
_atom_site_U_iso_or_equiv
_atom_site_adp_type
_atom_site_occupancy
_atom_site_site_symmetry_order
_atom_site_calc_flag
_atom_site_refinement_flags_posn
_atom_site_refinement_flags_adp
_atom_site_refinement_flags_occupancy
_atom_site_disorder_assembly
_atom_site_disorder_group
W1 W 0.05502(7) 0.79928(7) 0.11252(6) 0.0223(2) Uani 1 1 d . . . . .
W2 W -0.18864(7) 0.57226(8) 0.15231(6) 0.0248(2) Uani 1 1 d . . . . .
W3 W 0.06867(7) 0.31939(8) 0.14488(6) 0.0251(2) Uani 1 1 d . . . . .
W4 W 0.11155(7) 0.61465(8) 0.26025(6) 0.0237(2) Uani 1 1 d . . . . .
W5 W 0.30307(7) 0.55386(7) 0.10633(7) 0.0265(2) Uani 1 1 d . . . . .
W6 W 0.23655(7) 0.72881(7) -0.04823(6) 0.0267(2) Uani 1 1 d . . . . .
Mn1 Mn 0.6196(3) 0.7336(3) 0.2412(2) 0.0253(7) Uani 1 1 d . . . . .
Si1 Si 0.000000 0.500000 0.000000 0.0191(15) Uani 1 2 d S . P . .
O1 O 0.4514(13) 0.5832(13) 0.1563(12) 0.033(3) Uani 1 1 d . . . . .
O2 O 0.2792(19) 0.4605(16) -0.0248(14) 0.057(4) Uani 1 1 d . U . . .
O3 O 0.1014(16) 0.2318(16) 0.2168(13) 0.042(4) Uani 1 1 d . . . . .
O4 O -0.1018(17) 0.2720(19) 0.1352(14) 0.057(5) Uani 1 1 d . U . . .
O5 O -0.2387(19) 0.4072(16) 0.1382(14) 0.057(4) Uani 1 1 d . U . . .
O6 O -0.2825(14) 0.6073(15) 0.2218(12) 0.036(4) Uani 1 1 d . . . . .
O7 O -0.0514(17) 0.5879(18) 0.2521(15) 0.055(5) Uani 1 1 d . U . . .
O8 O -0.1003(17) 0.7215(18) 0.1384(15) 0.057(5) Uani 1 1 d . U . . .
O9 O 0.0792(14) 0.9408(13) 0.1668(14) 0.044(4) Uani 1 1 d . . . . .
O10 O -0.0354(17) 0.783(2) -0.0161(15) 0.061(5) Uani 1 1 d . U . . .
O11 O 0.1248(13) 0.7543(18) 0.2214(16) 0.060(6) Uani 1 1 d . . . . .
O13 O 0.0821(18) 0.4556(18) 0.2464(17) 0.064(5) Uani 1 1 d . U . . .
O14 O 0.1712(15) 0.6735(15) 0.3838(10) 0.041(4) Uani 1 1 d . U . . .
O15 O 0.2253(17) 0.4055(16) 0.1330(15) 0.054(4) Uani 1 1 d . U . . .
O16 O 0.2552(19) 0.6267(18) 0.2128(17) 0.066(6) Uani 1 1 d . U . . .
O17 O 0.1931(17) 0.8206(19) 0.0579(14) 0.056(5) Uani 1 1 d . U . . .
O18 O 0.322(2) 0.6859(17) 0.0570(15) 0.062(5) Uani 1 1 d . U . . .
O19 O 0.3496(14) 0.8341(17) -0.0675(13) 0.048(5) Uani 1 1 d . . . . .
N1 N 0.9050(9) 1.0498(7) 0.2597(3) 0.047(5) Uani 1 1 d D . . . .
H1A H 0.947047 1.091934 0.226287 0.057 Uiso 1 1 calc R U . . .
N2 N 0.7778(10) 0.9021(6) 0.2945(3) 0.035(4) Uani 1 1 d D . . . .
N3 N 0.6598(7) 0.7839(7) 0.1005(4) 0.030(4) Uani 1 1 d D . . . .
N4 N 0.5791(5) 0.7231(5) 0.3855(4) 0.030(4) Uani 1 1 d D . . . .
N5 N 0.5051(7) 0.8498(6) 0.2693(4) 0.030(4) Uani 1 1 d D . . . .
N6 N 0.4778(6) 0.7633(6) 0.4995(3) 0.049(5) Uani 1 1 d D U . . .
H6A H 0.430882 0.791002 0.528747 0.058 Uiso 1 1 calc DR U . . .
C1 C 0.9950(10) 1.1794(8) 0.5246(4) 0.069(10) Uani 1 1 d D . . . .
H1 H 1.046492 1.244371 0.575435 0.082 Uiso 1 1 calc R U . . .
C2 C 0.9146(9) 1.0876(6) 0.5464(6) 0.047(7) Uani 1 1 d D . . . .
H2 H 0.911219 1.091126 0.612502 0.057 Uiso 1 1 calc R U . . .
C3 C 0.8390(11) 0.9909(8) 0.4751(3) 0.040(6) Uani 1 1 d D . . . .
H3 H 0.785422 0.928119 0.492041 0.048 Uiso 1 1 calc R U . . .
C4 C 0.8420(8) 0.9865(6) 0.3789(3) 0.038(6) Uani 1 1 d D . . . .
C5 C 0.9240(8) 1.0794(6) 0.3598(3) 0.040(6) Uani 1 1 d D . . . .
C6 C 1.0011(11) 1.1772(7) 0.4292(3) 0.054(8) Uani 1 1 d D . . . .
H6 H 1.055441 1.239504 0.412278 0.065 Uiso 1 1 calc R U . . .
C7 C 0.8119(8) 0.9459(6) 0.2183(3) 0.027(5) Uani 1 1 d D . . . .
C8 C 0.7565(7) 0.8842(6) 0.1148(3) 0.026(4) Uani 1 1 d D . . . .
C9 C 0.7936(10) 0.9253(9) 0.0383(3) 0.040(6) Uani 1 1 d D . . . .
H9 H 0.861120 0.994299 0.050768 0.048 Uiso 1 1 calc R U . . .
C10 C 0.7334(8) 0.8669(7) -0.0563(4) 0.048(6) Uani 1 1 d D U . . .
H10 H 0.757784 0.895782 -0.109147 0.058 Uiso 1 1 calc R U . . .
C11 C 0.6370(8) 0.7658(7) -0.0727(5) 0.044(6) Uani 1 1 d D U . . .
H11 H 0.595458 0.722953 -0.137359 0.053 Uiso 1 1 calc R U . . .
C12 C 0.6013(11) 0.7272(10) 0.0052(3) 0.037(5) Uani 1 1 d D . . . .
H12 H 0.533445 0.658562 -0.007225 0.044 Uiso 1 1 calc R U . . .
C13 C 0.6767(6) 0.6127(5) 0.4740(5) 0.049(6) Uani 1 1 d D U . . .
H13 H 0.715504 0.591675 0.424692 0.058 Uiso 1 1 calc R U . . .
C14 C 0.6907(7) 0.5800(8) 0.5596(4) 0.061(7) Uani 1 1 d D U . . .
H14 H 0.746089 0.543611 0.571901 0.073 Uiso 1 1 calc R U . . .
C15 C 0.6210(5) 0.6004(6) 0.6329(5) 0.061(7) Uani 1 1 d D U . . .
H15 H 0.625972 0.570994 0.688637 0.073 Uiso 1 1 calc R U . . .
C16 C 0.5489(6) 0.6626(5) 0.6188(4) 0.064(8) Uani 1 1 d D U . . .
H16 H 0.505929 0.679098 0.666228 0.077 Uiso 1 1 calc R U . . .
C17 C 0.5395(5) 0.7008(5) 0.5356(3) 0.042(6) Uani 1 1 d D U . . .
C18 C 0.6059(5) 0.6763(5) 0.4608(3) 0.038(5) Uani 1 1 d D U . . .
C19 C 0.5010(5) 0.7757(5) 0.4103(3) 0.034(5) Uani 1 1 d D U . . .
C20 C 0.4613(5) 0.8466(4) 0.3524(3) 0.036(5) Uani 1 1 d D . . . .
C21 C 0.3977(5) 0.9147(5) 0.3806(6) 0.043(6) Uani 1 1 d D U . . .
H21 H 0.374973 0.914923 0.441084 0.052 Uiso 1 1 calc R U . . .
C22 C 0.3650(8) 0.9825(6) 0.3262(4) 0.047(6) Uani 1 1 d D U . . .
H22 H 0.316398 1.024487 0.345007 0.057 Uiso 1 1 calc R U . . .
C23 C 0.4110(5) 0.9853(6) 0.2366(4) 0.051(7) Uani 1 1 d D . . . .
H23 H 0.393856 1.030736 0.195374 0.061 Uiso 1 1 calc R U . . .
C24 C 0.4795(6) 0.9202(5) 0.2143(6) 0.037(5) Uani 1 1 d D . . . .
H24 H 0.510795 0.924026 0.157818 0.044 Uiso 1 1 calc R U . . .
O12 O 0.038(3) 0.631(3) -0.015(2) 0.032(5) Uani 0.5 1 d . U P . .
O20 O 0.092(3) 0.500(3) 0.100(2) 0.040(6) Uani 0.5 1 d . U P . .
O21 O -0.004(3) 0.588(3) 0.096(2) 0.036(5) Uani 0.5 1 d . U P . .
O22 O 0.139(2) 0.538(2) -0.0183(18) 0.019(5) Uani 0.5 1 d . U P . .
O23 O 0.3042(19) 0.8160(19) 0.5906(14) 0.069(5) Uani 1 1 d D U . . .
H23A H 0.249082 0.789298 0.540730 0.103 Uiso 1 1 calc DR U . . .
C26 C 0.179(3) 0.630(2) 0.626(4) 0.115(11) Uani 1 1 d D U . . .
H26A H 0.156340 0.602511 0.554759 0.173 Uiso 1 1 calc R U . . .
H26B H 0.108814 0.629865 0.651467 0.173 Uiso 1 1 calc R U . . .
H26C H 0.213207 0.579464 0.652721 0.173 Uiso 1 1 calc R U . . .
C25 C 0.274(3) 0.758(2) 0.6564(17) 0.103(9) Uani 1 1 d D U . . .
H25A H 0.245558 0.805408 0.703303 0.124 Uiso 1 1 calc R U . . .
H25B H 0.348065 0.755382 0.692704 0.124 Uiso 1 1 calc R U . . .

loop_
_atom_site_aniso_label
_atom_site_aniso_U_11
_atom_site_aniso_U_22
_atom_site_aniso_U_33
_atom_site_aniso_U_23
_atom_site_aniso_U_13
_atom_site_aniso_U_12
W1 0.0185(4) 0.0153(4) 0.0286(4) 0.0004(3) 0.0049(3) 0.0036(3)
W2 0.0288(5) 0.0327(5) 0.0208(4) 0.0079(3) 0.0122(3) 0.0182(4)
W3 0.0227(4) 0.0278(5) 0.0321(5) 0.0187(4) 0.0088(3) 0.0110(4)
W4 0.0175(4) 0.0306(5) 0.0142(4) -0.0003(3) 0.0015(3) 0.0018(3)
W5 0.0115(4) 0.0230(4) 0.0362(5) -0.0008(4) -0.0065(3) 0.0047(3)
W6 0.0219(4) 0.0227(4) 0.0265(4) 0.0102(3) 0.0033(3) -0.0048(3)
Mn1 0.0170(14) 0.0274(17) 0.0268(16) 0.0045(13) 0.0083(12) 0.0024(13)
Si1 0.015(4) 0.021(4) 0.021(4) 0.006(3) 0.002(3) 0.007(3)
O1 0.021(7) 0.031(8) 0.042(9) 0.009(7) 0.006(7) 0.003(6)
O2 0.081(9) 0.039(7) 0.046(7) 0.010(6) -0.007(6) 0.025(7)
O3 0.056(11) 0.050(10) 0.047(10) 0.034(9) 0.020(8) 0.036(9)
O4 0.044(8) 0.084(9) 0.041(8) 0.003(7) 0.012(6) 0.027(7)
O5 0.077(8) 0.041(7) 0.045(7) 0.009(6) -0.004(6) 0.021(6)
O6 0.037(9) 0.050(10) 0.044(9) 0.030(8) 0.025(7) 0.030(8)
O7 0.049(8) 0.058(8) 0.064(9) 0.036(7) 0.006(7) 0.019(7)
O8 0.045(8) 0.067(9) 0.064(9) 0.044(7) 0.006(6) 0.014(7)
O9 0.028(8) 0.016(8) 0.077(13) -0.003(8) 0.002(8) 0.007(7)
O10 0.042(8) 0.085(10) 0.050(8) 0.002(7) 0.004(7) 0.027(7)
O11 0.014(8) 0.077(14) 0.099(16) 0.075(13) 0.002(9) 0.001(8)
O13 0.058(9) 0.051(9) 0.081(10) 0.006(7) 0.040(8) 0.014(7)
O14 0.041(9) 0.048(9) 0.013(7) 0.002(6) -0.002(6) -0.003(7)
O15 0.051(7) 0.044(7) 0.064(7) 0.003(6) 0.032(6) 0.012(6)
O16 0.068(9) 0.049(9) 0.085(10) 0.007(7) 0.045(8) 0.022(7)
O17 0.044(8) 0.083(9) 0.043(8) 0.007(7) 0.015(6) 0.028(7)
O18 0.088(10) 0.041(8) 0.059(9) 0.012(7) -0.005(7) 0.035(7)
O19 0.023(8) 0.059(12) 0.041(10) 0.007(9) 0.012(7) -0.011(8)
N1 0.041(12) 0.037(12) 0.049(13) 0.004(10) 0.018(10) -0.004(10)
N2 0.013(8) 0.032(10) 0.053(12) 0.006(9) 0.004(8) 0.005(8)
N3 0.027(9) 0.030(10) 0.035(10) 0.012(8) 0.012(8) 0.009(8)
N4 0.021(9) 0.038(11) 0.029(10) 0.010(8) 0.000(7) 0.008(8)
N5 0.022(9) 0.030(10) 0.033(10) 0.002(8) 0.008(8) 0.005(8)
N6 0.050(9) 0.056(9) 0.039(8) 0.016(7) 0.027(7) 0.009(7)
C1 0.038(16) 0.053(19) 0.09(3) -0.011(18) 0.011(16) 0.007(14)
C2 0.032(13) 0.060(18) 0.044(15) 0.003(13) 0.015(11) 0.012(13)
C3 0.027(12) 0.047(15) 0.039(14) 0.000(11) 0.007(10) 0.011(11)
C4 0.016(10) 0.031(13) 0.059(16) 0.008(11) 0.004(10) 0.004(9)
C5 0.028(12) 0.036(13) 0.049(15) 0.004(11) 0.013(11) 0.002(10)
C6 0.024(12) 0.046(16) 0.08(2) -0.003(15) 0.015(13) 0.003(11)
C7 0.018(10) 0.014(10) 0.042(13) 0.003(9) 0.013(9) -0.005(8)
C8 0.018(10) 0.031(12) 0.036(12) 0.016(10) 0.019(9) 0.008(9)
C9 0.043(14) 0.038(14) 0.049(15) 0.020(12) 0.024(12) 0.017(11)
C10 0.057(15) 0.063(16) 0.052(16) 0.038(14) 0.015(13) 0.042(12)
C11 0.041(14) 0.056(16) 0.025(12) 0.003(11) 0.000(10) 0.013(11)
C12 0.030(12) 0.046(14) 0.028(12) 0.010(11) 0.012(10) 0.001(11)
C13 0.031(13) 0.044(15) 0.052(15) 0.010(12) -0.003(12) -0.003(11)
C14 0.035(15) 0.056(18) 0.072(17) 0.014(15) -0.014(12) 0.004(13)
C15 0.058(11) 0.061(11) 0.052(10) 0.025(9) 0.004(8) 0.004(8)
C16 0.07(2) 0.06(2) 0.038(15) 0.017(14) -0.009(14) 0.001(14)
C17 0.037(9) 0.043(9) 0.033(9) 0.004(7) 0.004(7) 0.004(7)
C18 0.034(9) 0.041(9) 0.032(9) 0.012(7) 0.002(7) 0.007(7)
C19 0.026(8) 0.036(9) 0.029(8) 0.000(7) 0.007(7) 0.003(7)
C20 0.016(10) 0.039(13) 0.038(13) -0.005(11) 0.007(9) -0.001(9)
C21 0.038(9) 0.038(9) 0.047(10) 0.002(7) 0.007(7) 0.012(7)
C22 0.046(10) 0.045(10) 0.049(10) 0.003(7) 0.011(8) 0.020(8)
C23 0.025(12) 0.046(16) 0.070(19) 0.006(14) -0.014(12) 0.012(11)
C24 0.041(13) 0.022(11) 0.045(14) 0.010(10) 0.011(11) 0.005(10)
O12 0.035(8) 0.029(8) 0.041(8) 0.012(7) 0.013(7) 0.020(6)
O20 0.065(12) 0.026(10) 0.034(10) 0.008(9) -0.002(10) 0.029(9)
O21 0.047(8) 0.030(8) 0.033(8) 0.007(7) 0.006(7) 0.019(7)
O22 0.019(9) 0.022(9) 0.015(9) 0.002(7) 0.007(7) 0.008(7)
O23 0.062(10) 0.084(11) 0.071(11) 0.032(9) 0.029(9) 0.028(9)
C26 0.124(16) 0.113(16) 0.109(16) 0.039(13) 0.031(13) 0.036(13)
C25 0.103(11) 0.105(12) 0.100(11) 0.028(8) 0.021(8) 0.037(8)

loop_
_atom_type_symbol
_atom_type_description
_atom_type_scat_dispersion_real
_atom_type_scat_dispersion_imag
_atom_type_scat_source
C C 0.0033 0.0016 'International Tables Vol C Tables 4.2.6.8 and 6.1.1.4'
H H 0.0000 0.0000 'International Tables Vol C Tables 4.2.6.8 and 6.1.1.4'
Mn Mn 0.3368 0.7283 'International Tables Vol C Tables 4.2.6.8 and 6.1.1.4'
N N 0.0061 0.0033 'International Tables Vol C Tables 4.2.6.8 and 6.1.1.4'
O O 0.0106 0.0060 'International Tables Vol C Tables 4.2.6.8 and 6.1.1.4'
Si Si 0.0817 0.0704 'International Tables Vol C Tables 4.2.6.8 and 6.1.1.4'
W W -0.8490 6.8722 'International Tables Vol C Tables 4.2.6.8 and 6.1.1.4'

loop_
_geom_angle_atom_site_label_1
_geom_angle_atom_site_label_2
_geom_angle_atom_site_label_3
_geom_angle
_geom_angle_site_symmetry_1
_geom_angle_site_symmetry_3
_geom_angle_publ_flag
O9 W1 O17 99.8(9) . . ?
O9 W1 O11 100.6(10) . . ?
O17 W1 O11 92.4(8) . . ?
O9 W1 O10 100.1(9) . . ?
O17 W1 O10 88.0(8) . . ?
O11 W1 O10 159.0(10) . . ?
O9 W1 O8 100.5(9) . . ?
O17 W1 O8 159.4(9) . . ?
O11 W1 O8 87.5(7) . . ?
O10 W1 O8 84.8(8) . . ?
O9 W1 O12 158.2(10) . . ?
O17 W1 O12 66.5(10) . . ?
O11 W1 O12 97.0(10) . . ?
O10 W1 O12 64.0(9) . . ?
O8 W1 O12 93.1(10) . . ?
O9 W1 O21 157.1(10) . . ?
O17 W1 O21 97.8(10) . . ?
O11 W1 O21 64.0(10) . . ?
O10 W1 O21 95.1(10) . . ?
O8 W1 O21 63.7(10) . . ?
O12 W1 O21 44.6(10) . . ?
O6 W2 O2 101.3(9) . 2_565 ?
O6 W2 O8 100.4(9) . . ?
O2 W2 O8 88.0(8) 2_565 . ?
O6 W2 O5 100.9(9) . . ?
O2 W2 O5 88.1(8) 2_565 . ?
O8 W2 O5 158.7(9) . . ?
O6 W2 O7 102.5(8) . . ?
O2 W2 O7 156.2(9) 2_565 . ?
O8 W2 O7 88.4(8) . . ?
O5 W2 O7 86.7(8) . . ?
O6 W2 O22 155.4(9) . 2_565 ?
O2 W2 O22 61.1(9) 2_565 2_565 ?
O8 W2 O22 96.1(9) . 2_565 ?
O5 W2 O22 63.9(9) . 2_565 ?
O7 W2 O22 96.0(9) . 2_565 ?
O6 W2 O21 159.1(10) . . ?
O2 W2 O21 93.0(10) 2_565 . ?
O8 W2 O21 64.7(10) . . ?
O5 W2 O21 94.7(10) . . ?
O7 W2 O21 64.3(9) . . ?
O22 W2 O21 45.4(10) 2_565 . ?
O3 W3 O15 100.3(9) . . ?
O3 W3 O10 99.9(9) . 2_565 ?
O15 W3 O10 91.1(8) . 2_565 ?
O3 W3 O4 99.8(9) . . ?
O15 W3 O4 159.7(9) . . ?
O10 W3 O4 88.3(8) 2_565 . ?
O3 W3 O13 100.6(9) . . ?
O15 W3 O13 87.6(8) . . ?
O10 W3 O13 159.3(10) 2_565 . ?
O4 W3 O13 85.8(8) . . ?
O3 W3 O12 157.7(10) . 2_565 ?
O15 W3 O12 96.4(10) . 2_565 ?
O10 W3 O12 64.9(9) 2_565 2_565 ?
O4 W3 O12 65.1(9) . 2_565 ?
O13 W3 O12 94.7(10) . 2_565 ?
O3 W3 O20 155.5(10) . . ?
O15 W3 O20 64.4(11) . . ?
O10 W3 O20 99.4(10) 2_565 . ?
O4 W3 O20 95.7(11) . . ?
O13 W3 O20 61.5(10) . . ?
O12 W3 O20 46.7(11) 2_565 . ?
O14 W4 O13 102.5(9) . . ?
O14 W4 O7 102.3(9) . . ?
O13 W4 O7 90.7(9) . . ?
O14 W4 O11 99.3(9) . . ?
O13 W4 O11 158.1(10) . . ?
O7 W4 O11 87.5(7) . . ?
O14 W4 O16 100.4(9) . . ?
O13 W4 O16 88.2(8) . . ?
O7 W4 O16 157.0(10) . . ?
O11 W4 O16 85.0(9) . . ?
O14 W4 O20 156.0(10) . . ?
O13 W4 O20 63.3(10) . . ?
O7 W4 O20 97.3(11) . . ?
O11 W4 O20 95.3(10) . . ?
O16 W4 O20 61.9(11) . . ?
O14 W4 O21 158.6(9) . . ?
O13 W4 O21 95.1(10) . . ?
O7 W4 O21 65.0(10) . . ?
O11 W4 O21 64.5(10) . . ?
O16 W4 O21 92.2(11) . . ?
O20 W4 O21 45.0(10) . . ?
O1 W5 O16 101.8(9) . . ?
O1 W5 O18 98.7(8) . . ?
O16 W5 O18 88.7(9) . . ?
O1 W5 O2 103.1(8) . . ?
O16 W5 O2 155.0(10) . . ?
O18 W5 O2 89.5(8) . . ?
O1 W5 O15 101.7(8) . . ?
O16 W5 O15 88.8(8) . . ?
O18 W5 O15 159.5(9) . . ?
O2 W5 O15 84.2(8) . . ?
O1 W5 O22 154.9(8) . . ?
O16 W5 O22 96.5(9) . . ?
O18 W5 O22 64.4(9) . . ?
O2 W5 O22 60.5(8) . . ?
O15 W5 O22 95.6(9) . . ?
O1 W5 O20 157.1(9) . . ?
O16 W5 O20 61.8(10) . . ?
O18 W5 O20 96.8(10) . . ?
O2 W5 O20 93.8(10) . . ?
O15 W5 O20 64.3(9) . . ?
O22 W5 O20 48.0(10) . . ?
O19 W6 O4 102.9(9) . 2_565 ?
O19 W6 O5 101.1(9) . 2_565 ?
O4 W6 O5 90.9(8) 2_565 2_565 ?
O19 W6 O17 99.8(9) . . ?
O4 W6 O17 88.0(8) 2_565 . ?
O5 W6 O17 158.8(9) 2_565 . ?
O19 W6 O18 100.1(9) . . ?
O4 W6 O18 156.7(9) 2_565 . ?
O5 W6 O18 87.7(8) 2_565 . ?
O17 W6 O18 85.1(9) . . ?
O19 W6 O22 154.8(9) . . ?
O4 W6 O22 96.7(9) 2_565 . ?
O5 W6 O22 62.5(8) 2_565 . ?
O17 W6 O22 96.6(9) . . ?
O18 W6 O22 62.2(9) . . ?
O19 W6 O12 158.5(9) . . ?
O4 W6 O12 63.6(9) 2_565 . ?
O5 W6 O12 96.0(9) 2_565 . ?
O17 W6 O12 64.7(9) . . ?
O18 W6 O12 93.5(10) . . ?
O22 W6 O12 46.6(9) . . ?
N4 Mn1 N2 96.8(2) . . ?
N4 Mn1 O1 94.4(5) . . ?
N2 Mn1 O1 165.8(5) . . ?
N4 Mn1 O6 100.2(4) . 1_655 ?
N2 Mn1 O6 99.1(6) . 1_655 ?
O1 Mn1 O6 87.5(6) . 1_655 ?
N4 Mn1 N3 167.6(3) . . ?
N2 Mn1 N3 75.91(19) . . ?
O1 Mn1 N3 91.5(4) . . ?
O6 Mn1 N3 91.0(5) 1_655 . ?
N4 Mn1 N5 74.81(18) . . ?
N2 Mn1 N5 85.4(4) . . ?
O1 Mn1 N5 89.0(4) . . ?
O6 Mn1 N5 173.7(4) 1_655 . ?
N3 Mn1 N5 94.4(3) . . ?
O21 Si1 O21 180.0 2_565 . ?
O21 Si1 O12 70.4(16) 2_565 2_565 ?
O21 Si1 O12 109.6(16) . 2_565 ?
O21 Si1 O12 109.6(16) 2_565 . ?
O21 Si1 O12 70.4(16) . . ?
O12 Si1 O12 180.0(7) 2_565 . ?
O21 Si1 O22 110.3(15) 2_565 2_565 ?
O21 Si1 O22 69.7(15) . 2_565 ?
O12 Si1 O22 72.8(14) 2_565 2_565 ?
O12 Si1 O22 107.2(14) . 2_565 ?
O21 Si1 O22 69.7(15) 2_565 . ?
O21 Si1 O22 110.3(15) . . ?
O12 Si1 O22 107.2(14) 2_565 . ?
O12 Si1 O22 72.8(14) . . ?
O22 Si1 O22 180.0 2_565 . ?
O21 Si1 O20 68.6(15) 2_565 2_565 ?
O21 Si1 O20 111.4(15) . 2_565 ?
O12 Si1 O20 109.6(16) 2_565 2_565 ?
O12 Si1 O20 70.4(16) . 2_565 ?
O22 Si1 O20 71.3(15) 2_565 2_565 ?
O22 Si1 O20 108.7(15) . 2_565 ?
O21 Si1 O20 111.4(15) 2_565 . ?
O21 Si1 O20 68.6(15) . . ?
O12 Si1 O20 70.4(16) 2_565 . ?
O12 Si1 O20 109.6(16) . . ?
O22 Si1 O20 108.7(15) 2_565 . ?
O22 Si1 O20 71.3(15) . . ?
O20 Si1 O20 180.0 2_565 . ?
W5 O1 Mn1 140.6(9) . . ?
W2 O2 W5 140.8(11) 2_565 . ?
W6 O4 W3 137.1(11) 2_565 . ?
W2 O5 W6 138.0(12) . 2_565 ?
W2 O6 Mn1 139.5(8) . 1_455 ?
W4 O7 W2 137.0(11) . . ?
W2 O8 W1 137.5(11) . . ?
W3 O10 W1 135.3(12) 2_565 . ?
W4 O11 W1 138.0(12) . . ?
W4 O13 W3 138.4(12) . . ?
W3 O15 W5 136.1(11) . . ?
W5 O16 W4 139.3(13) . . ?
W1 O17 W6 135.4(12) . . ?
W5 O18 W6 137.6(12) . . ?
C7 N1 C5 111.8(4) . . ?
C7 N1 H1A 124.1 . . ?
C5 N1 H1A 124.1 . . ?
C4 N2 C7 106.8(4) . . ?
C4 N2 Mn1 140.8(5) . . ?
C7 N2 Mn1 111.5(3) . . ?
C8 N3 C12 116.3(7) . . ?
C8 N3 Mn1 114.7(4) . . ?
C12 N3 Mn1 129.0(5) . . ?
C18 N4 C19 106.6(5) . . ?
C18 N4 Mn1 139.5(4) . . ?
C19 N4 Mn1 113.9(3) . . ?
C20 N5 C24 117.7(7) . . ?
C20 N5 Mn1 114.4(4) . . ?
C24 N5 Mn1 128.0(5) . . ?
C19 N6 C17 109.6(5) . . ?
C19 N6 H6A 125.2 . . ?
C17 N6 H6A 125.2 . . ?
C6 C1 C2 120.3(7) . . ?
C6 C1 H1 119.8 . . ?
C2 C1 H1 119.8 . . ?
C3 C2 C1 121.9(8) . . ?
C3 C2 H2 119.0 . . ?
C1 C2 H2 119.0 . . ?
C4 C3 C2 119.2(7) . . ?
C4 C3 H3 120.4 . . ?
C2 C3 H3 120.4 . . ?
N2 C4 C5 111.4(5) . . ?
N2 C4 C3 131.3(5) . . ?
C5 C4 C3 117.3(5) . . ?
C4 C5 C6 125.0(5) . . ?
C4 C5 N1 103.5(5) . . ?
C6 C5 N1 131.5(5) . . ?
C1 C6 C5 116.2(6) . . ?
C1 C6 H6 121.9 . . ?
C5 C6 H6 121.9 . . ?
N1 C7 N2 106.2(4) . . ?
N1 C7 C8 130.5(5) . . ?
N2 C7 C8 123.3(5) . . ?
N3 C8 C9 122.1(5) . . ?
N3 C8 C7 114.4(4) . . ?
C9 C8 C7 123.5(5) . . ?
C10 C9 C8 120.4(7) . . ?
C10 C9 H9 119.8 . . ?
C8 C9 H9 119.8 . . ?
C9 C10 C11 118.7(7) . . ?
C9 C10 H10 120.6 . . ?
C11 C10 H10 120.6 . . ?
C10 C11 C12 119.6(7) . . ?
C10 C11 H11 120.2 . . ?
C12 C11 H11 120.2 . . ?
N3 C12 C11 122.9(8) . . ?
N3 C12 H12 118.5 . . ?
C11 C12 H12 118.5 . . ?
C14 C13 C18 119.2(7) . . ?
C14 C13 H13 120.4 . . ?
C18 C13 H13 120.4 . . ?
C13 C14 C15 121.4(8) . . ?
C13 C14 H14 119.3 . . ?
C15 C14 H14 119.3 . . ?
C16 C15 C14 119.0(8) . . ?
C16 C15 H15 120.5 . . ?
C14 C15 H15 120.5 . . ?
C17 C16 C15 119.6(7) . . ?
C17 C16 H16 120.2 . . ?
C15 C16 H16 120.2 . . ?
N6 C17 C16 134.6(5) . . ?
N6 C17 C18 104.3(4) . . ?
C16 C17 C18 121.2(6) . . ?
N4 C18 C13 131.7(5) . . ?
N4 C18 C17 108.9(5) . . ?
C13 C18 C17 119.3(5) . . ?
N6 C19 N4 110.6(5) . . ?
N6 C19 C20 126.3(5) . . ?
N4 C19 C20 122.7(4) . . ?
N5 C20 C21 120.7(6) . . ?
N5 C20 C19 113.6(5) . . ?
C21 C20 C19 125.3(5) . . ?
C22 C21 C20 124.0(8) . . ?
C22 C21 H21 118.0 . . ?
C20 C21 H21 118.0 . . ?
C21 C22 C23 115.2(8) . . ?
C21 C22 H22 122.4 . . ?
C23 C22 H22 122.4 . . ?
C24 C23 C22 118.4(8) . . ?
C24 C23 H23 120.8 . . ?
C22 C23 H23 120.8 . . ?
C23 C24 N5 123.9(8) . . ?
C23 C24 H24 118.1 . . ?
N5 C24 H24 118.1 . . ?
Si1 O12 W3 123.3(17) . 2_565 ?
Si1 O12 W1 122.6(16) . . ?
W3 O12 W1 95.4(10) 2_565 . ?
Si1 O12 W6 120.6(14) . . ?
W3 O12 W6 93.9(10) 2_565 . ?
W1 O12 W6 93.4(11) . . ?
Si1 O20 W4 123.2(15) . . ?
Si1 O20 W5 119.7(18) . . ?
W4 O20 W5 96.5(12) . . ?
Si1 O20 W3 119.5(17) . . ?
W4 O20 W3 96.6(11) . . ?
W5 O20 W3 95.1(10) . . ?
Si1 O21 W2 123.0(17) . . ?
Si1 O21 W4 123.2(16) . . ?
W2 O21 W4 93.4(11) . . ?
Si1 O21 W1 122.2(17) . . ?
W2 O21 W1 93.6(10) . . ?
W4 O21 W1 93.3(11) . . ?
Si1 O22 W5 121.0(13) . . ?
Si1 O22 W2 121.9(13) . 2_565 ?
W5 O22 W2 96.8(9) . 2_565 ?
Si1 O22 W6 120.0(13) . . ?
W5 O22 W6 95.3(9) . . ?
W2 O22 W6 95.6(9) 2_565 . ?
C25 O23 H23A 109.5 . . ?
C25 C26 H26A 109.5 . . ?
C25 C26 H26B 109.5 . . ?
H26A C26 H26B 109.5 . . ?
C25 C26 H26C 109.5 . . ?
H26A C26 H26C 109.5 . . ?
H26B C26 H26C 109.5 . . ?
O23 C25 C26 122(3) . . ?
O23 C25 H25A 107.0 . . ?
C26 C25 H25A 107.0 . . ?
O23 C25 H25B 107.0 . . ?
C26 C25 H25B 107.0 . . ?
H25A C25 H25B 106.7 . . ?

loop_
_geom_bond_atom_site_label_1
_geom_bond_atom_site_label_2
_geom_bond_distance
_geom_bond_site_symmetry_2
_geom_bond_publ_flag
W1 O9 1.679(15) . ?
W1 O17 1.885(17) . ?
W1 O11 1.905(16) . ?
W1 O10 1.91(2) . ?
W1 O8 1.920(19) . ?
W1 O12 2.40(3) . ?
W1 O21 2.43(3) . ?
W2 O6 1.695(14) . ?
W2 O2 1.852(18) 2_565 ?
W2 O8 1.871(19) . ?
W2 O5 1.894(19) . ?
W2 O7 1.932(18) . ?
W2 O22 2.37(2) 2_565 ?
W2 O21 2.41(3) . ?
W3 O3 1.717(14) . ?
W3 O15 1.882(18) . ?
W3 O10 1.90(2) 2_565 ?
W3 O4 1.908(18) . ?
W3 O13 1.93(2) . ?
W3 O12 2.37(3) 2_565 ?
W3 O20 2.38(3) . ?
W4 O14 1.695(14) . ?
W4 O13 1.85(2) . ?
W4 O7 1.853(19) . ?
W4 O11 1.878(17) . ?
W4 O16 1.905(19) . ?
W4 O20 2.35(3) . ?
W4 O21 2.42(3) . ?
W5 O1 1.704(14) . ?
W5 O16 1.855(19) . ?
W5 O18 1.859(19) . ?
W5 O2 1.903(19) . ?
W5 O15 1.907(19) . ?
W5 O22 2.36(2) . ?
W5 O20 2.38(4) . ?
W6 O19 1.644(16) . ?
W6 O4 1.876(19) 2_565 ?
W6 O5 1.908(19) 2_565 ?
W6 O17 1.933(18) . ?
W6 O18 1.938(18) . ?
W6 O22 2.42(3) . ?
W6 O12 2.45(3) . ?
Mn1 N4 2.173(6) . ?
Mn1 N2 2.215(7) . ?
Mn1 O1 2.225(15) . ?
Mn1 O6 2.238(14) 1_655 ?
Mn1 N3 2.259(7) . ?
Mn1 N5 2.307(8) . ?
Si1 O21 1.58(3) 2_565 ?
Si1 O21 1.58(3) . ?
Si1 O12 1.60(3) 2_565 ?
Si1 O12 1.60(3) . ?
Si1 O22 1.65(2) 2_565 ?
Si1 O22 1.65(2) . ?
Si1 O20 1.66(3) 2_565 ?
Si1 O20 1.66(3) . ?
N1 C7 1.3500(6) . ?
N1 C5 1.3500(9) . ?
N1 H1A 0.8600 . ?
N2 C4 1.3500(6) . ?
N2 C7 1.3500(7) . ?
N3 C8 1.3500(7) . ?
N3 C12 1.3500(7) . ?
N4 C18 1.3500(6) . ?
N4 C19 1.3500(6) . ?
N5 C20 1.3500(7) . ?
N5 C24 1.3500(6) . ?
N6 C19 1.3500(8) . ?
N6 C17 1.3500(6) . ?
N6 H6A 0.8600 . ?
C1 C6 1.3500(9) . ?
C1 C2 1.3500(6) . ?
C1 H1 0.9300 . ?
C2 C3 1.3500(6) . ?
C2 H2 0.9300 . ?
C3 C4 1.3500(9) . ?
C3 H3 0.9300 . ?
C4 C5 1.3500(6) . ?
C5 C6 1.3500(6) . ?
C6 H6 0.9300 . ?
C7 C8 1.4500(8) . ?
C8 C9 1.3500(7) . ?
C9 C10 1.3500(7) . ?
C9 H9 0.9300 . ?
C10 C11 1.3500(7) . ?
C10 H10 0.9300 . ?
C11 C12 1.3500(7) . ?
C11 H11 0.9300 . ?
C12 H12 0.9300 . ?
C13 C14 1.3500(8) . ?
C13 C18 1.3500(6) . ?
C13 H13 0.9300 . ?
C14 C15 1.4500(7) . ?
C14 H14 0.9300 . ?
C15 C16 1.3500(6) . ?
C15 H15 0.9300 . ?
C16 C17 1.3500(7) . ?
C16 H16 0.9300 . ?
C17 C18 1.4500(7) . ?
C19 C20 1.4500(6) . ?
C20 C21 1.3500(6) . ?
C21 C22 1.3500(6) . ?
C21 H21 0.9300 . ?
C22 C23 1.4500(8) . ?
C22 H22 0.9300 . ?
C23 C24 1.3500(6) . ?
C23 H23 0.9300 . ?
C24 H24 0.9300 . ?
O23 C25 1.3000(12) . ?
O23 H23A 0.8200 . ?
C26 C25 1.5500(14) . ?
C26 H26A 0.9600 . ?
C26 H26B 0.9600 . ?
C26 H26C 0.9600 . ?
C25 H25A 0.9700 . ?
C25 H25B 0.9700 . ?

loop_
_geom_torsion_atom_site_label_1
_geom_torsion_atom_site_label_2
_geom_torsion_atom_site_label_3
_geom_torsion_atom_site_label_4
_geom_torsion
_geom_torsion_site_symmetry_1
_geom_torsion_site_symmetry_2
_geom_torsion_site_symmetry_3
_geom_torsion_site_symmetry_4
_geom_torsion_publ_flag
O16 W5 O1 Mn1 -50.5(15) . . . . ?
O18 W5 O1 Mn1 40.0(15) . . . . ?
O2 W5 O1 Mn1 131.5(13) . . . . ?
O15 W5 O1 Mn1 -141.7(13) . . . . ?
O22 W5 O1 Mn1 85(2) . . . . ?
O20 W5 O1 Mn1 -92(2) . . . . ?
O6 W2 O5 W6 155.8(15) . . . 2_565 ?
O2 W2 O5 W6 54.7(17) 2_565 . . 2_565 ?
O8 W2 O5 W6 -25(3) . . . 2_565 ?
O7 W2 O5 W6 -102.1(17) . . . 2_565 ?
O22 W2 O5 W6 -3.8(14) 2_565 . . 2_565 ?
O21 W2 O5 W6 -38.2(17) . . . 2_565 ?
O2 W2 O6 Mn1 -56.1(16) 2_565 . . 1_455 ?
O8 W2 O6 Mn1 33.9(16) . . . 1_455 ?
O5 W2 O6 Mn1 -146.3(14) . . . 1_455 ?
O7 W2 O6 Mn1 124.6(14) . . . 1_455 ?
O22 W2 O6 Mn1 -97(2) 2_565 . . 1_455 ?
O21 W2 O6 Mn1 76(3) . . . 1_455 ?
O14 W4 O7 W2 155.9(15) . . . . ?
O13 W4 O7 W2 -101.2(17) . . . . ?
O11 W4 O7 W2 56.9(17) . . . . ?
O16 W4 O7 W2 -14(3) . . . . ?
O20 W4 O7 W2 -38.0(18) . . . . ?
O21 W4 O7 W2 -5.9(15) . . . . ?
O6 W2 O8 W1 156.2(16) . . . . ?
O2 W2 O8 W1 -102.7(17) 2_565 . . . ?
O5 W2 O8 W1 -23(3) . . . . ?
O7 W2 O8 W1 53.7(17) . . . . ?
O22 W2 O8 W1 -42.1(17) 2_565 . . . ?
O21 W2 O8 W1 -8.4(15) . . . . ?
O14 W4 O11 W1 -160.3(16) . . . . ?
O13 W4 O11 W1 28(3) . . . . ?
O7 W4 O11 W1 -58.2(17) . . . . ?
O16 W4 O11 W1 100.0(18) . . . . ?
O20 W4 O11 W1 38.9(18) . . . . ?
O21 W4 O11 W1 5.2(16) . . . . ?
O14 W4 O13 W3 -153.9(17) . . . . ?
O7 W4 O13 W3 103.4(18) . . . . ?
O11 W4 O13 W3 18(3) . . . . ?
O16 W4 O13 W3 -53.6(18) . . . . ?
O20 W4 O13 W3 5.6(16) . . . . ?
O21 W4 O13 W3 38.4(19) . . . . ?
O3 W3 O15 W5 -156.5(15) . . . . ?
O10 W3 O15 W5 103.2(16) 2_565 . . . ?
O4 W3 O15 W5 15(3) . . . . ?
O13 W3 O15 W5 -56.1(16) . . . . ?
O12 W3 O15 W5 38.3(17) 2_565 . . . ?
O20 W3 O15 W5 3.3(14) . . . . ?
O1 W5 O16 W4 -154.6(18) . . . . ?
O18 W5 O16 W4 107(2) . . . . ?
O2 W5 O16 W4 21(4) . . . . ?
O15 W5 O16 W4 -53(2) . . . . ?
O22 W5 O16 W4 43(2) . . . . ?
O20 W5 O16 W4 8.3(17) . . . . ?
O9 W1 O17 W6 -158.5(15) . . . . ?
O11 W1 O17 W6 100.3(16) . . . . ?
O10 W1 O17 W6 -58.6(16) . . . . ?
O8 W1 O17 W6 11(3) . . . . ?
O12 W1 O17 W6 3.8(14) . . . . ?
O21 W1 O17 W6 36.2(17) . . . . ?
O1 W5 O18 W6 153.8(17) . . . . ?
O16 W5 O18 W6 -104.4(19) . . . . ?
O2 W5 O18 W6 50.7(18) . . . . ?
O15 W5 O18 W6 -21(4) . . . . ?
O22 W5 O18 W6 -6.6(15) . . . . ?
O20 W5 O18 W6 -43.1(19) . . . . ?
C6 C1 C2 C3 1(2) . . . . ?
C1 C2 C3 C4 -1(2) . . . . ?
C7 N2 C4 C5 -5.4(15) . . . . ?
Mn1 N2 C4 C5 -172.1(11) . . . . ?
C7 N2 C4 C3 176.5(14) . . . . ?
Mn1 N2 C4 C3 10(3) . . . . ?
C2 C3 C4 N2 179.8(14) . . . . ?
C2 C3 C4 C5 2(2) . . . . ?
N2 C4 C5 C6 180.0(14) . . . . ?
C3 C4 C5 C6 -2(2) . . . . ?
N2 C4 C5 N1 1.7(15) . . . . ?
C3 C4 C5 N1 -179.8(13) . . . . ?
C7 N1 C5 C4 2.7(15) . . . . ?
C7 N1 C5 C6 -175.5(15) . . . . ?
C2 C1 C6 C5 0(2) . . . . ?
C4 C5 C6 C1 1(2) . . . . ?
N1 C5 C6 C1 178.7(15) . . . . ?
C5 N1 C7 N2 -6.0(16) . . . . ?
C5 N1 C7 C8 176.3(12) . . . . ?
C4 N2 C7 N1 6.7(15) . . . . ?
Mn1 N2 C7 N1 177.7(9) . . . . ?
C4 N2 C7 C8 -175.4(11) . . . . ?
Mn1 N2 C7 C8 -4.4(15) . . . . ?
C12 N3 C8 C9 -0.6(19) . . . . ?
Mn1 N3 C8 C9 178.9(10) . . . . ?
C12 N3 C8 C7 176.4(12) . . . . ?
Mn1 N3 C8 C7 -4.1(13) . . . . ?
N1 C7 C8 N3 -176.7(13) . . . . ?
N2 C7 C8 N3 5.9(17) . . . . ?
N1 C7 C8 C9 0(2) . . . . ?
N2 C7 C8 C9 -177.1(13) . . . . ?
N3 C8 C9 C10 1(2) . . . . ?
C7 C8 C9 C10 -176.0(12) . . . . ?
C8 C9 C10 C11 -1(2) . . . . ?
C9 C10 C11 C12 2(2) . . . . ?
C8 N3 C12 C11 1(2) . . . . ?
Mn1 N3 C12 C11 -178.3(11) . . . . ?
C10 C11 C12 N3 -2(2) . . . . ?
C18 C13 C14 C15 6.8(11) . . . . ?
C13 C14 C15 C16 -5.9(11) . . . . ?
C14 C15 C16 C17 2.4(10) . . . . ?
C19 N6 C17 C16 -179.4(7) . . . . ?
C19 N6 C17 C18 0.9(7) . . . . ?
C15 C16 C17 N6 -179.9(7) . . . . ?
C15 C16 C17 C18 -0.1(9) . . . . ?
C19 N4 C18 C13 178.6(6) . . . . ?
Mn1 N4 C18 C13 0.6(12) . . . . ?
C19 N4 C18 C17 0.6(7) . . . . ?
Mn1 N4 C18 C17 -177.4(5) . . . . ?
C14 C13 C18 N4 177.8(7) . . . . ?
C14 C13 C18 C17 -4.4(9) . . . . ?
N6 C17 C18 N4 -0.9(7) . . . . ?
C16 C17 C18 N4 179.3(6) . . . . ?
N6 C17 C18 C13 -179.2(6) . . . . ?
C16 C17 C18 C13 1.0(9) . . . . ?
C17 N6 C19 N4 -0.6(8) . . . . ?
C17 N6 C19 C20 -173.7(5) . . . . ?
C18 N4 C19 N6 0.0(7) . . . . ?
Mn1 N4 C19 N6 178.5(4) . . . . ?
C18 N4 C19 C20 173.4(5) . . . . ?
Mn1 N4 C19 C20 -8.0(7) . . . . ?
C24 N5 C20 C21 -2.2(9) . . . . ?
Mn1 N5 C20 C21 176.7(5) . . . . ?
C24 N5 C20 C19 -175.6(6) . . . . ?
Mn1 N5 C20 C19 3.3(7) . . . . ?
N6 C19 C20 N5 175.4(6) . . . . ?
N4 C19 C20 N5 3.0(8) . . . . ?
N6 C19 C20 C21 2.4(9) . . . . ?
N4 C19 C20 C21 -170.0(6) . . . . ?
N5 C20 C21 C22 5.3(10) . . . . ?
C19 C20 C21 C22 177.9(6) . . . . ?
C20 C21 C22 C23 -4.5(10) . . . . ?
C21 C22 C23 C24 1.0(9) . . . . ?
C22 C23 C24 N5 1.9(10) . . . . ?
C20 N5 C24 C23 -1.3(10) . . . . ?
Mn1 N5 C24 C23 179.9(5) . . . . ?
O21 Si1 O12 W3 60(2) 2_565 . . 2_565 ?
O21 Si1 O12 W3 -120(2) . . . 2_565 ?
O22 Si1 O12 W3 -60.2(19) 2_565 . . 2_565 ?
O22 Si1 O12 W3 119.8(19) . . . 2_565 ?
O20 Si1 O12 W3 2.0(17) 2_565 . . 2_565 ?
O20 Si1 O12 W3 -178.0(17) . . . 2_565 ?
O21 Si1 O12 W1 -176.7(16) 2_565 . . . ?
O21 Si1 O12 W1 3.3(16) . . . . ?
O22 Si1 O12 W1 63.6(19) 2_565 . . . ?
O22 Si1 O12 W1 -116.4(19) . . . . ?
O20 Si1 O12 W1 126(2) 2_565 . . . ?
O20 Si1 O12 W1 -54(2) . . . . ?
O21 Si1 O12 W6 -59(2) 2_565 . . . ?
O21 Si1 O12 W6 121(2) . . . . ?
O22 Si1 O12 W6 -179.0(15) 2_565 . . . ?
O22 Si1 O12 W6 1.0(15) . . . . ?
O20 Si1 O12 W6 -117(2) 2_565 . . . ?
O20 Si1 O12 W6 63(2) . . . . ?
O21 Si1 O20 W4 -178.5(18) 2_565 . . . ?
O21 Si1 O20 W4 1.5(18) . . . . ?
O12 Si1 O20 W4 -120(2) 2_565 . . . ?
O12 Si1 O20 W4 60(2) . . . . ?
O22 Si1 O20 W4 -57(2) 2_565 . . . ?
O22 Si1 O20 W4 123(2) . . . . ?
O21 Si1 O20 W5 59(2) 2_565 . . . ?
O21 Si1 O20 W5 -121(2) . . . . ?
O12 Si1 O20 W5 118.1(19) 2_565 . . . ?
O12 Si1 O20 W5 -61.9(19) . . . . ?
O22 Si1 O20 W5 -178.8(14) 2_565 . . . ?
O22 Si1 O20 W5 1.2(14) . . . . ?
O21 Si1 O20 W3 -57(2) 2_565 . . . ?
O21 Si1 O20 W3 123(2) . . . . ?
O12 Si1 O20 W3 1.9(16) 2_565 . . . ?
O12 Si1 O20 W3 -178.1(16) . . . . ?
O22 Si1 O20 W3 65(2) 2_565 . . . ?
O22 Si1 O20 W3 -115(2) . . . . ?
O12 Si1 O21 W2 -63(2) 2_565 . . . ?
O12 Si1 O21 W2 117(2) . . . . ?
O22 Si1 O21 W2 -1.2(15) 2_565 . . . ?
O22 Si1 O21 W2 178.8(15) . . . . ?
O20 Si1 O21 W2 58(2) 2_565 . . . ?
O20 Si1 O21 W2 -122(2) . . . . ?
O12 Si1 O21 W4 57(2) 2_565 . . . ?
O12 Si1 O21 W4 -123(2) . . . . ?
O22 Si1 O21 W4 119(2) 2_565 . . . ?
O22 Si1 O21 W4 -61(2) . . . . ?
O20 Si1 O21 W4 178.6(18) 2_565 . . . ?
O20 Si1 O21 W4 -1.4(18) . . . . ?
O12 Si1 O21 W1 176.8(16) 2_565 . . . ?
O12 Si1 O21 W1 -3.2(16) . . . . ?
O22 Si1 O21 W1 -121(2) 2_565 . . . ?
O22 Si1 O21 W1 59(2) . . . . ?
O20 Si1 O21 W1 -62(2) 2_565 . . . ?
O20 Si1 O21 W1 118(2) . . . . ?
O21 Si1 O22 W5 -123.6(19) 2_565 . . . ?
O21 Si1 O22 W5 56.4(19) . . . . ?
O12 Si1 O22 W5 -62.8(18) 2_565 . . . ?
O12 Si1 O22 W5 117.2(18) . . . . ?
O20 Si1 O22 W5 178.8(14) 2_565 . . . ?
O20 Si1 O22 W5 -1.2(14) . . . . ?
O21 Si1 O22 W2 -1.2(15) 2_565 . . 2_565 ?
O21 Si1 O22 W2 178.8(15) . . . 2_565 ?
O12 Si1 O22 W2 59.6(19) 2_565 . . 2_565 ?
O12 Si1 O22 W2 -120.4(19) . . . 2_565 ?
O20 Si1 O22 W2 -58.8(18) 2_565 . . 2_565 ?
O20 Si1 O22 W2 121.2(18) . . . 2_565 ?
O21 Si1 O22 W6 118.3(18) 2_565 . . . ?
O21 Si1 O22 W6 -61.7(18) . . . . ?
O12 Si1 O22 W6 179.0(15) 2_565 . . . ?
O12 Si1 O22 W6 -1.0(15) . . . . ?
O20 Si1 O22 W6 60.6(17) 2_565 . . . ?
O20 Si1 O22 W6 -119.4(17) . . . . ?
